data_1519262
loop_
_publ_author_name
'Smith, Martin B.'
'Coles, Simon J.'
'Hursthouse, Michael B.'

_publ_section_title
;
 C33H30ClNO3P2Pt
;
_journal_name_full 'Crystal Structure Report Archive'
_journal_page_first 1013
_journal_year 2000
_chemical_formula_moiety 'C33 H30 Cl N O3 P2 Pt'
_chemical_formula_sum 'C33 H30 Cl N O3 P2 Pt'
_chemical_formula_weight 781.06
_space_group_IT_number 14
_symmetry_cell_setting monoclinic
_symmetry_space_group_name_Hall '-P 2ybc'
_symmetry_space_group_name_H-M 'P 1 21/c 1'
_atom_sites_solution_hydrogens geom
_atom_sites_solution_primary direct
_atom_sites_solution_secondary difmap
_cell_angle_alpha 90.00
_cell_angle_beta 105.06(3)
_cell_angle_gamma 90.00
_cell_formula_units_Z 4
_cell_length_a 10.647(2)
_cell_length_b 17.517(4)
_cell_length_c 16.715(3)
_cell_measurement_reflns_used 34591
_cell_measurement_temperature 150(2)
_cell_measurement_theta_max 27.47
_cell_measurement_theta_min 3.01
_cell_volume 3010.3(11)
_computing_cell_refinement 'DENZO, COLLECT'
_computing_data_reduction 'DENZO, COLLECT'
_computing_molecular_graphics 'CAMERON (Watkin, Pearce 1995)'
_computing_structure_refinement 'SHELXL-97 (Sheldrick, 1997)'
_computing_structure_solution 'SHELXS-97 (Sheldrick, 1990)'
_diffrn_ambient_temperature 150(2)
_diffrn_detector_area_resol_mean 9.091
_diffrn_measured_fraction_theta_full 0.997
_diffrn_measured_fraction_theta_max 0.997
_diffrn_measurement_device_type 'Nonius KappaCCD Area Detector'
_diffrn_measurement_method 'Phi and Omega scans to fill Ewald Sphere'
_diffrn_radiation_monochromator graphite
_diffrn_radiation_source 'Nonius FR591 rotating anode'
_diffrn_radiation_type MoK\a
_diffrn_radiation_wavelength 0.71073
_diffrn_reflns_av_R_equivalents 0.0603
_diffrn_reflns_av_sigmaI/netI 0.0409
_diffrn_reflns_limit_h_max 13
_diffrn_reflns_limit_h_min -13
_diffrn_reflns_limit_k_max 22
_diffrn_reflns_limit_k_min -22
_diffrn_reflns_limit_l_max 21
_diffrn_reflns_limit_l_min -19
_diffrn_reflns_number 34591
_diffrn_reflns_theta_full 27.47
_diffrn_reflns_theta_max 27.47
_diffrn_reflns_theta_min 3.01
_exptl_absorpt_coefficient_mu 4.892
_exptl_absorpt_correction_T_max 0.8875
_exptl_absorpt_correction_T_min 0.2450
_exptl_absorpt_correction_type multi-scan
_exptl_absorpt_process_details 'SORTAV (R.H>Blessing, 1995, 1997)'
_exptl_crystal_colour colourless
_exptl_crystal_density_diffrn 1.723
_exptl_crystal_density_method 'not measured'
_exptl_crystal_description plate
_exptl_crystal_F_000 1536
_exptl_crystal_size_max 0.40
_exptl_crystal_size_mid 0.10
_exptl_crystal_size_min 0.03
_refine_diff_density_max 3.063
_refine_diff_density_min -2.924
_refine_diff_density_rms 0.176
_refine_ls_extinction_coef 0.00081(19)
_refine_ls_extinction_expression Fc^*^=kFc[1+0.001xFc^2^\l^3^/sin(2\q)]^-1/4^
_refine_ls_extinction_method SHELXL
_refine_ls_goodness_of_fit_ref 0.871
_refine_ls_hydrogen_treatment constr
_refine_ls_matrix_type full
_refine_ls_number_parameters 373
_refine_ls_number_reflns 6881
_refine_ls_number_restraints 0
_refine_ls_restrained_S_all 0.871
_refine_ls_R_factor_all 0.0423
_refine_ls_R_factor_gt 0.0363
_refine_ls_shift/su_max 0.004
_refine_ls_shift/su_mean 0.000
_refine_ls_structure_factor_coef Fsqd
_refine_ls_weighting_details 'calc w=1/[\s^2^(Fo^2^)+(0.1000P)^2^+0.0000P] where P=(Fo^2^+2Fc^2^)/3'
_refine_ls_weighting_scheme calc
_refine_ls_wR_factor_gt 0.1003
_refine_ls_wR_factor_ref 0.1076
_reflns_number_gt 6130
_reflns_number_total 6881
_reflns_threshold_expression >2sigma(I)
_cod_data_source_file eCrystal-1013.cif
_cod_data_source_block s92
_cod_depositor_comments
;
Citation :
Smith, Martin B. and Coles, Simon J. and Hursthouse, Michael B. (2000) 
University of Southampton, Crystal Structure Report Archive. 
(doi:10.5258/ecrystals/1013)

More at:
http://ecrystals.chem.soton.ac.uk/1013/

The following automatic conversions were performed:

'_symmetry_cell_setting' value 'Monoclinic' changed to 'monoclinic'
according to the built-in table from CIF Core dictionary named
'cif_core.dic' version 2.4.1 from 2010-06-29.

Automatic conversion script
Id: cif_fix_values 3105 2015-03-04 15:46:00Z robertas 
;
_cod_original_cell_volume 3010.3(10)
_cod_original_sg_symbol_H-M P2(1)/c
_cod_database_code 1519262

loop_
_symmetry_equiv_pos_as_xyz
'x, y, z'
'-x, y+1/2, -z+1/2'
'-x, -y, -z'
'x, -y-1/2, z-1/2'

loop_
_atom_site_label
_atom_site_type_symbol
_atom_site_fract_x
_atom_site_fract_y
_atom_site_fract_z
_atom_site_U_iso_or_equiv
_atom_site_adp_type
_atom_site_occupancy
_atom_site_symmetry_multiplicity
_atom_site_calc_flag
_atom_site_refinement_flags
_atom_site_disorder_assembly
_atom_site_disorder_group
Pt1 Pt 0.733884(14) 0.153556(7) 0.242347(8) 0.01660(9) Uani 1 1 d . . .
Cl1 Cl 0.51102(9) 0.13518(6) 0.23296(6) 0.0253(2) Uani 1 1 d . . .
P1 P 0.93673(10) 0.17026(6) 0.23885(6) 0.0187(2) Uani 1 1 d . . .
P2 P 0.72781(9) 0.24881(5) 0.33470(5) 0.0193(2) Uani 1 1 d . . .
O1 O 0.8432(3) -0.08133(16) -0.07793(16) 0.0277(6) Uani 1 1 d . . .
O2 O 0.7235(3) -0.15966(14) -0.0220(2) 0.0284(7) Uani 1 1 d . . .
O3 O 0.8723(3) 0.27973(16) 0.37541(16) 0.0265(6) Uani 1 1 d . . .
N1 N 0.9495(3) 0.11939(18) 0.15734(19) 0.0228(7) Uani 1 1 d . . .
H1 H 1.0151 0.1244 0.1367 0.027 Uiso 1 1 calc R . .
C1 C 0.7361(4) 0.0717(2) 0.1541(2) 0.0188(7) Uani 1 1 d . . .
C2 C 0.6388(3) 0.0195(2) 0.1211(2) 0.0203(7) Uani 1 1 d . . .
H2 H 0.5626 0.0212 0.1385 0.024 Uiso 1 1 calc R . .
C3 C 0.6499(3) -0.0358(2) 0.0627(2) 0.0223(7) Uani 1 1 d . . .
H3 H 0.5843 -0.0716 0.0443 0.027 Uiso 1 1 calc R . .
C4 C 0.7594(3) -0.0365(2) 0.0327(2) 0.0201(7) Uani 1 1 d . . .
C5 C 0.7792(3) -0.0928(2) -0.0288(2) 0.0208(8) Uani 1 1 d . . .
C6 C 0.7442(4) -0.2200(2) -0.0767(3) 0.0313(9) Uani 1 1 d . . .
H6A H 0.7129 -0.2036 -0.1333 0.047 Uiso 1 1 calc R . .
H6B H 0.6980 -0.2649 -0.0680 0.047 Uiso 1 1 calc R . .
H6C H 0.8354 -0.2312 -0.0652 0.047 Uiso 1 1 calc R . .
C7 C 0.8593(3) 0.0156(2) 0.0633(2) 0.0198(7) Uani 1 1 d . . .
H7 H 0.9330 0.0155 0.0433 0.024 Uiso 1 1 calc R . .
C8 C 0.8485(3) 0.0679(2) 0.1238(2) 0.0186(7) Uani 1 1 d . . .
C9 C 0.9844(3) 0.2665(2) 0.2184(2) 0.0202(7) Uani 1 1 d . . .
C10 C 0.9233(4) 0.2992(2) 0.1418(2) 0.0268(8) Uani 1 1 d . . .
H10 H 0.8654 0.2705 0.1018 0.032 Uiso 1 1 calc R . .
C11 C 0.9492(4) 0.3745(3) 0.1259(3) 0.0343(10) Uani 1 1 d . . .
H11 H 0.9074 0.3967 0.0755 0.041 Uiso 1 1 calc R . .
C12 C 1.0380(4) 0.4167(2) 0.1854(3) 0.0337(9) Uani 1 1 d . . .
H12 H 1.0565 0.4669 0.1742 0.040 Uiso 1 1 calc R . .
C13 C 1.0982(4) 0.3845(3) 0.2605(3) 0.0298(9) Uani 1 1 d . . .
H13 H 1.1570 0.4132 0.2999 0.036 Uiso 1 1 calc R . .
C14 C 1.0722(4) 0.3099(2) 0.2781(2) 0.0251(8) Uani 1 1 d . . .
H14 H 1.1128 0.2887 0.3293 0.030 Uiso 1 1 calc R . .
C15 C 1.0653(4) 0.1395(2) 0.3272(2) 0.0218(8) Uani 1 1 d . . .
C16 C 1.0372(4) 0.1146(2) 0.3997(2) 0.0294(9) Uani 1 1 d . . .
H16 H 0.9516 0.1141 0.4036 0.035 Uiso 1 1 calc R . .
C17 C 1.1372(4) 0.0904(3) 0.4664(2) 0.0356(10) Uani 1 1 d . . .
H17 H 1.1181 0.0730 0.5145 0.043 Uiso 1 1 calc R . .
C18 C 1.2646(4) 0.0921(3) 0.4613(3) 0.0366(10) Uani 1 1 d . . .
H18 H 1.3313 0.0765 0.5062 0.044 Uiso 1 1 calc R . .
C19 C 1.2927(4) 0.1171(3) 0.3896(3) 0.0342(10) Uani 1 1 d . . .
H19 H 1.3784 0.1183 0.3861 0.041 Uiso 1 1 calc R . .
C20 C 1.1937(4) 0.1405(3) 0.3228(3) 0.0295(9) Uani 1 1 d . . .
H20 H 1.2133 0.1570 0.2746 0.035 Uiso 1 1 calc R . .
C21 C 0.8995(5) 0.3403(2) 0.4355(3) 0.0335(11) Uani 1 1 d . . .
H21A H 0.8286 0.3760 0.4238 0.050 Uiso 1 1 calc R . .
H21B H 0.9780 0.3660 0.4329 0.050 Uiso 1 1 calc R . .
H21C H 0.9100 0.3194 0.4900 0.050 Uiso 1 1 calc R . .
C22 C 0.6606(3) 0.2266(2) 0.4212(2) 0.0222(7) Uani 1 1 d . . .
C23 C 0.6147(4) 0.2833(2) 0.4645(2) 0.0249(8) Uani 1 1 d . . .
H23 H 0.6127 0.3339 0.4471 0.030 Uiso 1 1 calc R . .
C24 C 0.5717(4) 0.2647(3) 0.5337(2) 0.0292(9) Uani 1 1 d . . .
H24 H 0.5405 0.3027 0.5624 0.035 Uiso 1 1 calc R . .
C25 C 0.5751(4) 0.1903(3) 0.5598(2) 0.0283(9) Uani 1 1 d . . .
H25 H 0.5471 0.1783 0.6065 0.034 Uiso 1 1 calc R . .
C26 C 0.6204(4) 0.1322(3) 0.5169(2) 0.0268(8) Uani 1 1 d . . .
H26 H 0.6218 0.0817 0.5343 0.032 Uiso 1 1 calc R . .
C27 C 0.6634(4) 0.1515(2) 0.4477(2) 0.0217(8) Uani 1 1 d . . .
H27 H 0.6943 0.1135 0.4189 0.026 Uiso 1 1 calc R . .
C28 C 0.6368(4) 0.3311(2) 0.2858(2) 0.0254(8) Uani 1 1 d . . .
C29 C 0.5021(5) 0.3327(3) 0.2691(3) 0.0310(10) Uani 1 1 d . . .
H29 H 0.4582 0.2933 0.2875 0.037 Uiso 1 1 calc R . .
C30 C 0.4327(5) 0.3934(3) 0.2247(3) 0.0410(12) Uani 1 1 d . . .
H30 H 0.3423 0.3938 0.2121 0.049 Uiso 1 1 calc R . .
C31 C 0.4983(6) 0.4526(3) 0.1996(3) 0.0495(14) Uani 1 1 d . . .
H31 H 0.4520 0.4936 0.1710 0.059 Uiso 1 1 calc R . .
C32 C 0.6298(6) 0.4517(3) 0.2161(3) 0.0502(14) Uani 1 1 d . . .
H32 H 0.6731 0.4920 0.1987 0.060 Uiso 1 1 calc R . .
C33 C 0.7006(5) 0.3909(3) 0.2588(3) 0.0373(10) Uani 1 1 d . . .
H33 H 0.7908 0.3903 0.2693 0.045 Uiso 1 1 calc R . .

loop_
_atom_site_aniso_label
_atom_site_aniso_U_11
_atom_site_aniso_U_22
_atom_site_aniso_U_33
_atom_site_aniso_U_23
_atom_site_aniso_U_13
_atom_site_aniso_U_12
Pt1 0.01635(12) 0.01984(13) 0.01474(11) -0.00147(4) 0.00604(7) -0.00032(4)
Cl1 0.0183(4) 0.0324(5) 0.0268(5) -0.0027(4) 0.0086(4) -0.0006(4)
P1 0.0169(5) 0.0233(5) 0.0168(5) -0.0041(4) 0.0059(4) -0.0024(4)
P2 0.0186(4) 0.0240(5) 0.0168(4) -0.0027(3) 0.0071(3) -0.0006(4)
O1 0.0246(14) 0.0350(16) 0.0277(14) -0.0082(12) 0.0142(11) -0.0052(12)
O2 0.0325(18) 0.0227(16) 0.0324(18) -0.0088(10) 0.0128(14) -0.0052(11)
O3 0.0210(12) 0.0361(16) 0.0243(13) -0.0088(11) 0.0092(10) -0.0034(12)
N1 0.0204(15) 0.0248(18) 0.0269(16) -0.0097(13) 0.0128(13) -0.0070(13)
C1 0.0212(17) 0.0205(18) 0.0159(16) 0.0019(14) 0.0071(13) 0.0026(14)
C2 0.0150(15) 0.0250(19) 0.0216(17) -0.0005(14) 0.0060(13) 0.0014(14)
C3 0.0185(17) 0.026(2) 0.0193(17) -0.0020(14) 0.0002(13) -0.0041(15)
C4 0.0183(17) 0.0264(19) 0.0148(16) -0.0034(14) 0.0027(13) 0.0005(14)
C5 0.0159(16) 0.023(2) 0.0212(17) -0.0032(15) -0.0003(14) -0.0016(14)
C6 0.032(2) 0.025(2) 0.037(2) -0.0120(17) 0.0092(18) 0.0004(17)
C7 0.0197(16) 0.0246(19) 0.0174(16) 0.0005(14) 0.0089(13) -0.0003(14)
C8 0.0177(16) 0.0212(18) 0.0165(16) 0.0024(13) 0.0037(13) -0.0037(14)
C9 0.0187(17) 0.0238(19) 0.0205(17) -0.0047(14) 0.0098(14) -0.0008(14)
C10 0.0210(18) 0.030(2) 0.029(2) -0.0010(16) 0.0059(15) -0.0047(16)
C11 0.034(2) 0.037(3) 0.030(2) 0.0061(19) 0.0064(18) -0.001(2)
C12 0.040(2) 0.025(2) 0.041(2) -0.0025(18) 0.019(2) -0.0066(18)
C13 0.031(2) 0.030(2) 0.030(2) -0.0092(17) 0.0112(17) -0.0116(18)
C14 0.029(2) 0.026(2) 0.0206(18) -0.0040(15) 0.0072(15) -0.0044(16)
C15 0.021(2) 0.0224(18) 0.022(2) -0.0015(15) 0.0047(16) 0.0004(15)
C16 0.0255(19) 0.035(2) 0.028(2) -0.0027(17) 0.0068(16) 0.0025(17)
C17 0.040(2) 0.044(3) 0.0197(19) 0.0041(18) 0.0037(17) 0.005(2)
C18 0.035(2) 0.042(3) 0.028(2) -0.0034(19) -0.0006(18) 0.008(2)
C19 0.022(2) 0.043(3) 0.036(2) -0.005(2) 0.0045(17) 0.0028(18)
C20 0.025(2) 0.034(2) 0.030(2) -0.0033(18) 0.0088(18) 0.0007(17)
C21 0.033(3) 0.045(3) 0.023(2) -0.0143(17) 0.0076(19) -0.0105(18)
C22 0.0199(17) 0.032(2) 0.0160(16) -0.0017(14) 0.0073(13) 0.0002(15)
C23 0.0273(19) 0.027(2) 0.0220(17) 0.0003(15) 0.0094(15) 0.0030(16)
C24 0.0242(19) 0.046(3) 0.0186(18) -0.0025(17) 0.0074(15) 0.0036(17)
C25 0.0220(18) 0.046(3) 0.0172(18) 0.0028(17) 0.0061(15) -0.0025(18)
C26 0.028(2) 0.029(2) 0.0224(19) 0.0032(17) 0.0051(16) -0.0039(18)
C27 0.020(2) 0.027(2) 0.017(2) -0.0012(13) 0.0041(16) -0.0003(13)
C28 0.034(2) 0.0243(19) 0.0204(19) -0.0021(15) 0.0114(17) 0.0040(17)
C29 0.037(3) 0.035(2) 0.023(2) -0.0024(17) 0.0091(19) 0.011(2)
C30 0.048(3) 0.044(3) 0.029(2) -0.007(2) 0.007(2) 0.023(2)
C31 0.088(4) 0.028(2) 0.026(2) -0.0018(19) 0.004(2) 0.022(3)
C32 0.089(4) 0.026(2) 0.031(2) 0.0010(19) 0.008(3) -0.009(3)
C33 0.053(3) 0.033(2) 0.029(2) -0.0022(18) 0.016(2) -0.007(2)

loop_
_atom_type_symbol
_atom_type_description
_atom_type_scat_dispersion_real
_atom_type_scat_dispersion_imag
_atom_type_scat_source
C C 0.0033 0.0016 'International Tables Vol C Tables 4.2.6.8 and 6.1.1.4'
H H 0.0000 0.0000 'International Tables Vol C Tables 4.2.6.8 and 6.1.1.4'
N N 0.0061 0.0033 'International Tables Vol C Tables 4.2.6.8 and 6.1.1.4'
O O 0.0106 0.0060 'International Tables Vol C Tables 4.2.6.8 and 6.1.1.4'
P P 0.1023 0.0942 'International Tables Vol C Tables 4.2.6.8 and 6.1.1.4'
Cl Cl 0.1484 0.1585 'International Tables Vol C Tables 4.2.6.8 and 6.1.1.4'
Pt Pt -1.7033 8.3905 'International Tables Vol C Tables 4.2.6.8 and 6.1.1.4'

loop_
_geom_angle_atom_site_label_1
_geom_angle_atom_site_label_2
_geom_angle_atom_site_label_3
_geom_angle
_geom_angle_site_symmetry_1
_geom_angle_site_symmetry_3
C1 Pt1 P1 83.08(11) . .
C1 Pt1 P2 176.98(10) . .
P1 Pt1 P2 96.97(4) . .
C1 Pt1 Cl1 93.20(11) . .
P1 Pt1 Cl1 174.84(3) . .
P2 Pt1 Cl1 86.57(4) . .
N1 P1 C15 107.62(18) . .
N1 P1 C9 104.84(16) . .
C15 P1 C9 103.87(18) . .
N1 P1 Pt1 103.94(12) . .
C15 P1 Pt1 118.55(13) . .
C9 P1 Pt1 116.96(12) . .
O3 P2 C28 105.35(18) . .
O3 P2 C22 105.51(15) . .
C28 P2 C22 104.74(17) . .
O3 P2 Pt1 109.90(10) . .
C28 P2 Pt1 112.48(13) . .
C22 P2 Pt1 117.91(13) . .
C5 O2 C6 116.2(3) . .
C21 O3 P2 122.8(3) . .
C8 N1 P1 117.0(2) . .
C2 C1 C8 116.2(3) . .
C2 C1 Pt1 126.7(3) . .
C8 C1 Pt1 117.2(3) . .
C1 C2 C3 122.9(3) . .
C4 C3 C2 119.4(3) . .
C3 C4 C7 119.7(3) . .
C3 C4 C5 122.9(3) . .
C7 C4 C5 117.3(3) . .
O1 C5 O2 123.1(4) . .
O1 C5 C4 124.5(3) . .
O2 C5 C4 112.3(3) . .
C8 C7 C4 120.0(3) . .
C7 C8 N1 121.0(3) . .
C7 C8 C1 121.8(3) . .
N1 C8 C1 117.2(3) . .
C10 C9 C14 119.7(4) . .
C10 C9 P1 117.7(3) . .
C14 C9 P1 122.4(3) . .
C11 C10 C9 119.8(4) . .
C10 C11 C12 120.0(4) . .
C13 C12 C11 120.2(4) . .
C12 C13 C14 120.7(4) . .
C13 C14 C9 119.6(4) . .
C20 C15 C16 119.2(4) . .
C20 C15 P1 119.8(3) . .
C16 C15 P1 120.9(3) . .
C15 C16 C17 119.9(4) . .
C18 C17 C16 120.2(4) . .
C17 C18 C19 119.8(4) . .
C18 C19 C20 120.2(4) . .
C19 C20 C15 120.5(4) . .
C27 C22 C23 119.5(3) . .
C27 C22 P2 118.5(3) . .
C23 C22 P2 121.8(3) . .
C24 C23 C22 120.1(4) . .
C25 C24 C23 120.1(4) . .
C24 C25 C26 120.8(4) . .
C27 C26 C25 118.7(4) . .
C22 C27 C26 120.8(3) . .
C33 C28 C29 119.2(4) . .
C33 C28 P2 119.9(4) . .
C29 C28 P2 120.8(3) . .
C28 C29 C30 120.0(5) . .
C31 C30 C29 119.8(5) . .
C32 C31 C30 120.6(4) . .
C31 C32 C33 120.5(5) . .
C28 C33 C32 120.0(5) . .

loop_
_geom_bond_atom_site_label_1
_geom_bond_atom_site_label_2
_geom_bond_distance
_geom_bond_site_symmetry_2
Pt1 C1 2.062(3) .
Pt1 P1 2.1951(11) .
Pt1 P2 2.2855(10) .
Pt1 Cl1 2.3590(11) .
P1 N1 1.663(3) .
P1 C15 1.816(4) .
P1 C9 1.818(4) .
P2 O3 1.606(3) .
P2 C28 1.809(4) .
P2 C22 1.814(3) .
O1 C5 1.211(5) .
O2 C5 1.331(5) .
O2 C6 1.452(4) .
O3 C21 1.439(5) .
N1 C8 1.404(4) .
C1 C2 1.385(5) .
C1 C8 1.417(5) .
C2 C3 1.402(5) .
C3 C4 1.384(5) .
C4 C7 1.394(5) .
C4 C5 1.479(5) .
C7 C8 1.390(5) .
C9 C10 1.399(5) .
C9 C14 1.402(5) .
C10 C11 1.388(6) .
C11 C12 1.393(6) .
C12 C13 1.373(6) .
C13 C14 1.384(6) .
C15 C20 1.388(6) .
C15 C16 1.392(5) .
C16 C17 1.392(6) .
C17 C18 1.381(6) .
C18 C19 1.381(6) .
C19 C20 1.382(6) .
C22 C27 1.387(5) .
C22 C23 1.390(5) .
C23 C24 1.389(5) .
C24 C25 1.371(6) .
C25 C26 1.401(6) .
C26 C27 1.391(5) .
C28 C33 1.386(6) .
C28 C29 1.388(7) .
C29 C30 1.393(7) .
C30 C31 1.376(7) .
C31 C32 1.356(8) .
C32 C33 1.391(7) .
